data_7202164
loop_
_publ_author_name
'Sun, Wei-Wei'
'Yue, Qi'
'Cheng, Ai-Ling'
'Gao, En-Qing'

_publ_section_title
;
 Supramolecular networks assembled from binuclear complexes with
 pyridazine-3,6-dicarboxylate
;
_journal_issue 10
_journal_name_full CrystEngComm
_journal_page_first 1384
_journal_paper_doi 10.1039/b805832f
_journal_volume 10
_journal_year 2008
_chemical_formula_sum 'C18 H14 N8 O12 Zn2'
_chemical_formula_weight 665.11
_chemical_name_systematic ?
_space_group_IT_number 63
_symmetry_cell_setting orthorhombic
_symmetry_space_group_name_Hall '-C 2c 2'
_symmetry_space_group_name_H-M 'C m c m'
_atom_sites_solution_hydrogens geom
_atom_sites_solution_primary direct
_atom_sites_solution_secondary difmap
_audit_creation_method SHELXL-97
_cell_angle_alpha 90.00
_cell_angle_beta 90.00
_cell_angle_gamma 90.00
_cell_formula_units_Z 4
_cell_length_a 10.9117(12)
_cell_length_b 14.9509(15)
_cell_length_c 13.3255(13)
_cell_measurement_reflns_used 4555
_cell_measurement_temperature 273(2)
_cell_measurement_theta_max 26.903
_cell_measurement_theta_min 2.310
_cell_volume 2173.9(4)
_computing_cell_refinement 'Bruker SMART'
_computing_data_collection 'Bruker SMART'
_computing_data_reduction 'Bruker SHELXTL'
_computing_molecular_graphics 'Bruker SHELXTL'
_computing_publication_material 'Bruker SHELXTL'
_computing_structure_refinement 'Bruker SHELXTL'
_computing_structure_solution 'Bruker SHELXTL'
_diffrn_ambient_temperature 293(2)
_diffrn_measured_fraction_theta_full 0.992
_diffrn_measured_fraction_theta_max 0.992
_diffrn_measurement_device_type 'CCD area detector'
_diffrn_measurement_method 'phi and omega scans'
_diffrn_radiation_monochromator graphite
_diffrn_radiation_source 'sealed tube'
_diffrn_radiation_type MoK\a
_diffrn_radiation_wavelength 0.71073
_diffrn_reflns_av_R_equivalents 0.0321
_diffrn_reflns_av_sigmaI/netI 0.0308
_diffrn_reflns_limit_h_max 11
_diffrn_reflns_limit_h_min -13
_diffrn_reflns_limit_k_max 19
_diffrn_reflns_limit_k_min -17
_diffrn_reflns_limit_l_max 17
_diffrn_reflns_limit_l_min -16
_diffrn_reflns_number 5319
_diffrn_reflns_theta_full 27.13
_diffrn_reflns_theta_max 27.13
_diffrn_reflns_theta_min 2.31
_exptl_absorpt_coefficient_mu 2.297
_exptl_absorpt_correction_T_max 0.8028
_exptl_absorpt_correction_T_min 0.7701
_exptl_absorpt_correction_type multi-scan
_exptl_absorpt_process_details SADABS
_exptl_crystal_colour yellow
_exptl_crystal_density_diffrn 2.032
_exptl_crystal_density_method 'not measured'
_exptl_crystal_description block
_exptl_crystal_F_000 1336
_exptl_crystal_size_max 0.12
_exptl_crystal_size_mid 0.10
_exptl_crystal_size_min 0.10
_refine_diff_density_max 0.894
_refine_diff_density_min -0.991
_refine_diff_density_rms 0.120
_refine_ls_extinction_method none
_refine_ls_goodness_of_fit_ref 1.075
_refine_ls_hydrogen_treatment constr
_refine_ls_matrix_type full
_refine_ls_number_parameters 103
_refine_ls_number_reflns 1311
_refine_ls_number_restraints 0
_refine_ls_restrained_S_all 1.075
_refine_ls_R_factor_all 0.0859
_refine_ls_R_factor_gt 0.0653
_refine_ls_shift/su_max 0.000
_refine_ls_shift/su_mean 0.000
_refine_ls_structure_factor_coef Fsqd
_refine_ls_weighting_details 'calc w=1/[\s^2^(Fo^2^)+(0.0506P)^2^+30.8145P] where P=(Fo^2^+2Fc^2^)/3'
_refine_ls_weighting_scheme calc
_refine_ls_wR_factor_gt 0.1506
_refine_ls_wR_factor_ref 0.1646
_reflns_number_gt 1015
_reflns_number_total 1311
_reflns_threshold_expression >2sigma(I)
_cod_data_source_file b805832f.txt
_cod_data_source_block 8
_cod_original_sg_symbol_H-M Cmcm
_cod_database_code 7202164

loop_
_symmetry_equiv_pos_as_xyz
'x, y, z'
'-x, -y, z+1/2'
'-x, y, -z+1/2'
'x, -y, -z'
'x+1/2, y+1/2, z'
'-x+1/2, -y+1/2, z+1/2'
'-x+1/2, y+1/2, -z+1/2'
'x+1/2, -y+1/2, -z'
'-x, -y, -z'
'x, y, -z-1/2'
'x, -y, z-1/2'
'-x, y, z'
'-x+1/2, -y+1/2, -z'
'x+1/2, y+1/2, -z-1/2'
'x+1/2, -y+1/2, z-1/2'
'-x+1/2, y+1/2, z'

loop_
_atom_site_label
_atom_site_type_symbol
_atom_site_fract_x
_atom_site_fract_y
_atom_site_fract_z
_atom_site_U_iso_or_equiv
_atom_site_adp_type
_atom_site_occupancy
_atom_site_symmetry_multiplicity
_atom_site_calc_flag
_atom_site_refinement_flags
_atom_site_disorder_assembly
_atom_site_disorder_group
_atom_site_attached_hydrogens
Zn1 Zn 0.18478(8) 0.47986(6) 0.7500 0.0456(4) Uani 1 2 d S . . 0
O1 O 0.3005(5) 0.3727(4) 0.7500 0.062(3) Uani 1 2 d S . . 0
O2 O 0.3204(6) 0.2262(4) 0.7500 0.079(3) Uani 1 2 d S . . 0
O3 O 0.2986(4) 0.5347(3) 0.8568(7) 0.082(3) Uani 1 1 d . . . 0
O4 O 0.3173(7) 0.6412(4) 0.9720(9) 0.098(4) Uani 1 1 d . . . 0
N1 N 0.0617(5) 0.3634(4) 0.7500 0.0271(13) Uani 1 2 d S . . 0
N2 N 0.0609(4) 0.5474(3) 0.8599(4) 0.0332(10) Uani 1 1 d . . . 0
N3 N 0.5000 0.5919(6) 1.1058(8) 0.061(2) Uani 1 2 d S . . 4
C1 C 0.1214(7) 0.2874(5) 0.7500 0.041(2) Uani 1 2 d S . . 0
C2 C 0.0627(8) 0.2055(6) 0.7500 0.065(3) Uani 1 2 d S . . 0
H2 H 0.1069 0.1523 0.7500 0.109 Uiso 1 2 calc SR . . 0
C3 C 0.2606(7) 0.2946(5) 0.7500 0.045(2) Uani 1 2 d S . . 0
C4 C 0.1204(6) 0.6028(4) 0.9196(5) 0.0506(18) Uani 1 1 d . . . 0
C5 C 0.0623(8) 0.6646(4) 0.9799(5) 0.069(2) Uani 1 1 d . . . 0
H5 H 0.1066 0.7047 1.0190 0.083 Uiso 1 1 calc R . . 0
C6 C 0.2592(8) 0.5928(4) 0.9151(10) 0.077(3) Uani 1 1 d . . . 0

loop_
_atom_site_aniso_label
_atom_site_aniso_U_11
_atom_site_aniso_U_22
_atom_site_aniso_U_33
_atom_site_aniso_U_23
_atom_site_aniso_U_13
_atom_site_aniso_U_12
Zn1 0.0170(4) 0.0239(5) 0.0959(9) 0.000 0.000 -0.0001(4)
O1 0.021(4) 0.024(4) 0.141(6) 0.000 0.000 -0.003(3)
O2 0.027(3) 0.032(3) 0.176(9) 0.000 0.000 0.008(3)
O3 0.039(3) 0.041(3) 0.167(7) -0.026(4) -0.037(4) 0.009(3)
O4 0.083(5) 0.087(5) 0.122(6) -0.034(5) -0.077(3) 0.018(5)
N1 0.020(3) 0.022(3) 0.040(3) 0.000 0.000 0.001(2)
N2 0.033(2) 0.0240(19) 0.043(3) -0.0012(18) -0.008(2) 0.0032(18)
N3 0.026(4) 0.065(5) 0.091(7) 0.022(5) 0.000 0.000
C1 0.024(4) 0.022(3) 0.078(7) 0.000 0.000 0.002(3)
C2 0.033(6) 0.025(5) 0.138(7) 0.000 0.000 0.006(5)
C3 0.023(4) 0.034(4) 0.079(7) 0.000 0.000 0.003(3)
C4 0.066(4) 0.025(3) 0.061(4) -0.003(3) -0.037(4) 0.004(3)
C5 0.119(7) 0.035(3) 0.053(4) -0.013(3) -0.028(4) 0.001(4)
C6 0.068(7) 0.040(5) 0.123(8) -0.023(6) -0.067(6) 0.015(5)

loop_
_atom_type_symbol
_atom_type_description
_atom_type_scat_dispersion_real
_atom_type_scat_dispersion_imag
_atom_type_scat_source
C C 0.0033 0.0016 'International Tables Vol C Tables 4.2.6.8 and 6.1.1.4'
H H 0.0000 0.0000 'International Tables Vol C Tables 4.2.6.8 and 6.1.1.4'
N N 0.0061 0.0033 'International Tables Vol C Tables 4.2.6.8 and 6.1.1.4'
Zn Zn 0.2839 1.4301 'International Tables Vol C Tables 4.2.6.8 and 6.1.1.4'
O O 0.0106 0.0060 'International Tables Vol C Tables 4.2.6.8 and 6.1.1.4'

loop_
_geom_angle_atom_site_label_1
_geom_angle_atom_site_label_2
_geom_angle_atom_site_label_3
_geom_angle
_geom_angle_site_symmetry_1
_geom_angle_site_symmetry_3
_geom_angle_publ_flag
O1 Zn1 O3 86.51(17) . . ?
O1 Zn1 O3 86.51(17) . 10_557 ?
O3 Zn1 O3 87.5(5) . 10_557 ?
O1 Zn1 N1 75.9(2) . . ?
O3 Zn1 N1 133.1(2) . . ?
O3 Zn1 N1 133.1(2) 10_557 . ?
O1 Zn1 N2 136.84(12) . . ?
O3 Zn1 N2 74.4(2) . . ?
O3 Zn1 N2 129.65(18) 10_557 . ?
N1 Zn1 N2 89.34(15) . . ?
O1 Zn1 N2 136.84(12) . 10_557 ?
O3 Zn1 N2 129.65(18) . 10_557 ?
O3 Zn1 N2 74.4(2) 10_557 10_557 ?
N1 Zn1 N2 89.34(15) . 10_557 ?
N2 Zn1 N2 81.9(2) . 10_557 ?
C3 O1 Zn1 121.3(5) . . ?
C6 O3 Zn1 120.2(4) . . ?
C1 N1 N1 119.8(4) . 3_556 ?
C1 N1 Zn1 112.5(5) . . ?
N1 N1 Zn1 127.64(14) 3_556 . ?
C4 N2 N2 119.5(4) . 12 ?
C4 N2 Zn1 112.5(4) . . ?
N2 N2 Zn1 127.21(11) 12 . ?
N1 C1 C2 122.5(7) . . ?
N1 C1 C3 115.8(7) . . ?
C2 C1 C3 121.7(7) . . ?
C2 C2 C1 117.6(5) 3_556 . ?
C2 C2 H2 121.2 3_556 . ?
C1 C2 H2 121.2 . . ?
O2 C3 O1 127.0(8) . . ?
O2 C3 C1 118.5(8) . . ?
O1 C3 C1 114.5(7) . . ?
N2 C4 C5 123.1(7) . . ?
N2 C4 C6 113.8(6) . . ?
C5 C4 C6 123.1(7) . . ?
C5 C5 C4 117.4(4) 12 . ?
C5 C5 H5 121.3 12 . ?
C4 C5 H5 121.3 . . ?
O4 C6 O3 128.4(9) . . ?
O4 C6 C4 115.7(9) . . ?
O3 C6 C4 115.9(6) . . ?

loop_
_geom_bond_atom_site_label_1
_geom_bond_atom_site_label_2
_geom_bond_distance
_geom_bond_site_symmetry_2
_geom_bond_publ_flag
Zn1 O1 2.040(6) . ?
Zn1 O3 2.059(6) . ?
Zn1 O3 2.059(6) 10_557 ?
Zn1 N1 2.199(6) . ?
Zn1 N2 2.234(5) . ?
Zn1 N2 2.234(5) 10_557 ?
O1 C3 1.247(10) . ?
O2 C3 1.213(10) . ?
O3 C6 1.243(12) . ?
O4 C6 1.223(9) . ?
N1 C1 1.310(9) . ?
N1 N1 1.346(11) 3_556 ?
N2 C4 1.319(7) . ?
N2 N2 1.330(9) 12 ?
C1 C2 1.381(11) . ?
C1 C3 1.522(11) . ?
C2 C2 1.369(18) 3_556 ?
C2 H2 0.9300 . ?
C4 C5 1.378(9) . ?
C4 C6 1.523(11) . ?
C5 C5 1.360(17) 12 ?
C5 H5 0.9300 . ?
